data_4500073
loop_
_publ_author_name
'Eric Demers'
'Thierry Maris'
'James D. Wuest'

_publ_section_title
;
 Molecular Tectonics. Porous Hydrogen-Bonded Networks Built from
 Derivatives of 2,2',7,7'-Tetraphenyl-9,9'-spirobi[9H-fluorene]
;
_journal_name_full 'Cryst. Growth & Design'
_journal_page_first 1227
_journal_page_last 1235
_journal_paper_doi 10.1021/cg049575o
_journal_volume 5
_journal_year 2005
_chemical_compound_source 'Synthesized by the authors. See text'
_chemical_formula_moiety '2(C61 H44 N20), 5(C2 H6 O S), 2.5(C H4 O)'
_chemical_formula_sum 'C134.5 H128 N40 O7.5 S5'
_chemical_formula_weight 2585.07
_chemical_name_systematic
; 
 ? 
;
_space_group_IT_number 2
_symmetry_cell_setting triclinic
_symmetry_space_group_name_Hall '-P 1'
_symmetry_space_group_name_H-M 'P -1'
_atom_sites_solution_hydrogens geom
_atom_sites_solution_primary direct
_atom_sites_solution_secondary difmap
_audit_creation_method SHELXL-97
_cell_angle_alpha 93.026(3)
_cell_angle_beta 94.690(4)
_cell_angle_gamma 96.419(3)
_cell_formula_units_Z 2
_cell_length_a 12.2162(10)
_cell_length_b 21.2975(17)
_cell_length_c 30.884(2)
_cell_measurement_reflns_used 5983
_cell_measurement_temperature 223(2)
_cell_measurement_theta_max 44.83
_cell_measurement_theta_min 2.46
_cell_volume 7942.5(10)
_computing_cell_refinement 'SMART (Bruker, 1999)'
_computing_data_collection 'SMART (Bruker, 1999)'
_computing_data_reduction 'SAINT (Bruker, 1999)'
_computing_molecular_graphics 'SHELXTL (Bruker, 1997)'
_computing_publication_material 'UdMX (local program)'
_computing_structure_refinement 'SHELXL97 (Sheldrick, 1997)'
_computing_structure_solution 'SIR2000 (Burla et al., 2000)'
_diffrn_ambient_temperature 223(2)
_diffrn_detector_area_resol_mean 5.5
_diffrn_measured_fraction_theta_full 0.841
_diffrn_measured_fraction_theta_max 0.841
_diffrn_measurement_device_type 'Bruker Smart 2000'
_diffrn_measurement_method \w
_diffrn_radiation_monochromator graphite
_diffrn_radiation_source 'Sealed Tube'
_diffrn_radiation_type CuK\a
_diffrn_radiation_wavelength 1.54178
_diffrn_reflns_av_R_equivalents 0.058
_diffrn_reflns_av_sigmaI/netI 0.1646
_diffrn_reflns_limit_h_max 14
_diffrn_reflns_limit_h_min -14
_diffrn_reflns_limit_k_max 25
_diffrn_reflns_limit_k_min -25
_diffrn_reflns_limit_l_max 34
_diffrn_reflns_limit_l_min -34
_diffrn_reflns_number 97194
_diffrn_reflns_theta_full 69.99
_diffrn_reflns_theta_max 69.99
_diffrn_reflns_theta_min 1.44
_diffrn_standards_decay_% -0.05
_diffrn_standards_interval_time 1440
_diffrn_standards_number 197
_exptl_absorpt_coefficient_mu 1.164
_exptl_absorpt_correction_T_max 0.8730
_exptl_absorpt_correction_T_min 0.8010
_exptl_absorpt_correction_type multi-scan
_exptl_absorpt_process_details 'Sadabs (Sheldrick,1996)'
_exptl_crystal_colour Colourless
_exptl_crystal_density_diffrn 1.081
_exptl_crystal_density_method 'not measured'
_exptl_crystal_description block
_exptl_crystal_F_000 2710
_exptl_crystal_size_max 0.20
_exptl_crystal_size_mid 0.20
_exptl_crystal_size_min 0.12
_refine_diff_density_max 0.352
_refine_diff_density_min -0.557
_refine_diff_density_rms 0.084
_refine_ls_extinction_method none
_refine_ls_goodness_of_fit_ref 1.025
_refine_ls_hydrogen_treatment constr
_refine_ls_matrix_type full
_refine_ls_number_parameters 1533
_refine_ls_number_reflns 25334
_refine_ls_number_restraints 147
_refine_ls_restrained_S_all 1.035
_refine_ls_R_factor_all 0.1295
_refine_ls_R_factor_gt 0.0929
_refine_ls_shift/su_max 0.015
_refine_ls_shift/su_mean 0.028
_refine_ls_structure_factor_coef Fsqd
_refine_ls_weighting_details 'calc w=1/[\s^2^(Fo^2^)+(0.0940P)^2^] where P=(Fo^2^+2Fc^2^)/3'
_refine_ls_weighting_scheme calc
_refine_ls_wR_factor_gt 0.2332
_refine_ls_wR_factor_ref 0.2400
_reflns_number_gt 8975
_reflns_number_total 25334
_reflns_threshold_expression I>2\s(I)
_cod_data_source_file deposit.cif
_cod_data_source_block jiw624
_cod_original_cell_volume 7942.6(10)
_cod_original_sg_symbol_H-M P-1
_cod_original_formula_sum 'C134.50 H128 N40 O7.50 S5'
_cod_database_code 4500073

loop_
_symmetry_equiv_pos_as_xyz
'x, y, z'
'-x, -y, -z'

loop_
_atom_site_label
_atom_site_type_symbol
_atom_site_fract_x
_atom_site_fract_y
_atom_site_fract_z
_atom_site_U_iso_or_equiv
_atom_site_adp_type
_atom_site_occupancy
_atom_site_symmetry_multiplicity
_atom_site_calc_flag
_atom_site_refinement_flags
_atom_site_disorder_assembly
_atom_site_disorder_group
C1 C 0.6400(4) 0.6820(2) 0.18042(17) 0.0436(14) Uani 1 1 d . . .
N1 N 0.3888(4) 0.9636(3) 0.3529(2) 0.124(2) Uani 1 1 d D . .
C2 C 0.6132(5) 0.7433(3) 0.20480(19) 0.0562(16) Uani 1 1 d . . .
N2 N 0.1873(4) 0.9730(2) 0.32909(19) 0.096(2) Uani 1 1 d D . .
C3 C 0.5145(5) 0.7651(3) 0.2105(2) 0.0630(17) Uani 1 1 d . . .
H3 H 0.4484 0.7415 0.1985 0.076 Uiso 1 1 calc . . .
N3 N 0.2710(5) 1.0229(3) 0.39675(19) 0.130(2) Uani 1 1 d D . .
C4 C 0.5113(5) 0.8225(3) 0.2343(2) 0.0620(17) Uani 1 1 d . . .
N4 N 0.4669(5) 1.0113(5) 0.4180(3) 0.217(5) Uani 1 1 d D . .
H4A H 0.5274 0.9970 0.4109 0.260 Uiso 1 1 calc . . .
H4B H 0.4666 1.0332 0.4426 0.260 Uiso 1 1 calc . . .
C5 C 0.6115(6) 0.8573(3) 0.2541(2) 0.081(2) Uani 1 1 d . . .
H5 H 0.6086 0.8955 0.2705 0.097 Uiso 1 1 calc . . .
N5 N 0.0932(5) 1.0317(4) 0.3766(3) 0.162(3) Uani 1 1 d D . .
H5A H 0.0322 1.0228 0.3597 0.195 Uiso 1 1 calc . . .
H5B H 0.0938 1.0552 0.4005 0.195 Uiso 1 1 calc . . .
C6 C 0.7150(5) 0.8350(3) 0.2493(2) 0.0711(19) Uani 1 1 d . . .
H6 H 0.7803 0.8577 0.2629 0.085 Uiso 1 1 calc . . .
N6 N 1.1469(4) 0.4329(3) 0.10809(16) 0.0719(16) Uani 1 1 d . . .
C7 C 0.7196(5) 0.7770(3) 0.22310(19) 0.0618(18) Uani 1 1 d . . .
N7 N 0.9591(4) 0.4341(3) 0.12264(15) 0.0704(16) Uani 1 1 d . . .
C8 C 0.4069(5) 0.8497(3) 0.2395(3) 0.0717(19) Uani 1 1 d . . .
N8 N 1.0231(5) 0.3369(2) 0.10750(17) 0.0806(17) Uani 1 1 d . . .
C9 C 0.3187(6) 0.8368(3) 0.2075(2) 0.0733(19) Uani 1 1 d . . .
H9 H 0.3248 0.8107 0.1825 0.088 Uiso 1 1 calc . . .
N9 N 1.2026(4) 0.3336(3) 0.09407(17) 0.0882(17) Uani 1 1 d . . .
H9A H 1.2684 0.3514 0.0901 0.106 Uiso 1 1 calc . . .
H9B H 1.1879 0.2926 0.0915 0.106 Uiso 1 1 calc . . .
C10 C 0.2177(6) 0.8643(3) 0.2135(3) 0.093(2) Uani 1 1 d . . .
H10 H 0.1577 0.8577 0.1921 0.112 Uiso 1 1 calc . . .
N10 N 0.8472(5) 0.3455(2) 0.12318(18) 0.0892(18) Uani 1 1 d . . .
H10A H 0.8332 0.3044 0.1224 0.107 Uiso 1 1 calc . . .
H10B H 0.7957 0.3691 0.1288 0.107 Uiso 1 1 calc . . .
C11 C 0.2112(6) 0.9001(3) 0.2510(3) 0.090(2) Uani 1 1 d . . .
H11 H 0.1443 0.9169 0.2546 0.108 Uiso 1 1 calc . . .
C12 C 0.2987(6) 0.9142(3) 0.2856(3) 0.0719(19) Uani 1 1 d . . .
C13 C 0.3984(5) 0.8859(3) 0.2794(2) 0.076(2) Uani 1 1 d . . .
H13 H 0.4573 0.8911 0.3014 0.091 Uiso 1 1 calc . . .
C14 C 0.2907(5) 0.9538(3) 0.3260(2) 0.085(2) Uani 1 1 d D . .
C15 C 0.3702(5) 0.9991(4) 0.3900(2) 0.154(4) Uani 1 1 d D . .
C16 C 0.1807(5) 1.0105(4) 0.3663(2) 0.123(3) Uani 1 1 d D . .
C17 C 0.8126(5) 0.7459(3) 0.21065(19) 0.0524(16) Uani 1 1 d . . .
C18 C 0.9192(5) 0.7683(3) 0.22097(19) 0.0579(16) Uani 1 1 d . . .
H18 H 0.9432 0.8057 0.2383 0.069 Uiso 1 1 calc . . .
C19 C 0.9906(5) 0.7288(3) 0.2025(2) 0.069(2) Uani 1 1 d . . .
H19 H 1.0672 0.7407 0.2080 0.083 Uiso 1 1 calc . . .
C20 C 0.9540(5) 0.6704(3) 0.17530(19) 0.0589(16) Uani 1 1 d . . .
C21 C 0.8351(4) 0.6553(3) 0.16790(18) 0.0615(18) Uani 1 1 d . . .
H21 H 0.8045 0.6196 0.1499 0.074 Uiso 1 1 calc . . .
C22 C 0.7710(4) 0.6916(3) 0.18631(18) 0.0447(15) Uani 1 1 d . . .
C23 C 1.0328(5) 0.6334(4) 0.1550(2) 0.0705(19) Uani 1 1 d . . .
C24 C 1.1314(6) 0.6647(3) 0.1415(2) 0.092(2) Uani 1 1 d . . .
H24 H 1.1456 0.7091 0.1447 0.110 Uiso 1 1 calc . . .
C25 C 1.2031(6) 0.6313(5) 0.1244(3) 0.108(3) Uani 1 1 d . . .
H25 H 1.2702 0.6531 0.1178 0.130 Uiso 1 1 calc . . .
C26 C 1.1870(5) 0.5650(4) 0.1153(2) 0.084(2) Uani 1 1 d . . .
H26 H 1.2389 0.5430 0.1018 0.101 Uiso 1 1 calc . . .
C27 C 1.0847(5) 0.5335(4) 0.12836(19) 0.0691(19) Uani 1 1 d . . .
C28 C 1.0096(5) 0.5699(4) 0.1466(2) 0.0688(19) Uani 1 1 d . . .
H28 H 0.9410 0.5498 0.1533 0.083 Uiso 1 1 calc . . .
C29 C 1.0631(5) 0.4637(4) 0.11817(18) 0.0661(18) Uani 1 1 d . . .
C30 C 0.9443(6) 0.3713(4) 0.1160(2) 0.083(2) Uani 1 1 d . . .
C31 C 1.1192(5) 0.3716(4) 0.10471(19) 0.0685(19) Uani 1 1 d . . .
C47 C 0.5906(4) 0.6225(2) 0.19750(19) 0.0454(14) Uani 1 1 d . . .
C48 C 0.5221(4) 0.5858(3) 0.16652(18) 0.0403(13) Uani 1 1 d . . .
C49 C 0.4659(4) 0.5266(3) 0.17558(19) 0.0521(15) Uani 1 1 d . . .
H49 H 0.4235 0.5003 0.1535 0.063 Uiso 1 1 calc . . .
C50 C 0.4757(4) 0.5092(2) 0.2173(2) 0.0550(16) Uani 1 1 d . . .
H50 H 0.4360 0.4709 0.2237 0.066 Uiso 1 1 calc . . .
C52 C 0.5988(4) 0.6057(2) 0.24162(18) 0.0492(14) Uani 1 1 d . . .
H52 H 0.6397 0.6329 0.2636 0.059 Uiso 1 1 calc . . .
C51 C 0.5417(4) 0.5450(2) 0.25166(18) 0.0379(13) Uani 1 1 d . . .
C53 C 0.5435(4) 0.5251(2) 0.29685(19) 0.0417(14) Uani 1 1 d . . .
C54 C 0.6351(4) 0.5379(2) 0.32617(18) 0.0461(14) Uani 1 1 d . . .
H54 H 0.6978 0.5624 0.3178 0.055 Uiso 1 1 calc . . .
C55 C 0.6383(4) 0.5154(2) 0.36868(17) 0.0409(13) Uani 1 1 d . . .
C56 C 0.5418(5) 0.4802(2) 0.3795(2) 0.0593(17) Uani 1 1 d . . .
H56 H 0.5402 0.4640 0.4072 0.071 Uiso 1 1 calc . . .
C57 C 0.4492(5) 0.4687(3) 0.3505(2) 0.0622(17) Uani 1 1 d . . .
H57 H 0.3857 0.4442 0.3583 0.075 Uiso 1 1 calc . . .
C58 C 0.4492(4) 0.4928(3) 0.31011(19) 0.0557(16) Uani 1 1 d . . .
H58 H 0.3839 0.4873 0.2913 0.067 Uiso 1 1 calc . . .
C59 C 0.7426(3) 0.5236(2) 0.39764(15) 0.0390(13) Uani 1 1 d D . .
N11 N 0.8179(3) 0.57327(15) 0.38747(11) 0.0334(10) Uani 1 1 d D . .
C61 C 0.9109(4) 0.5757(2) 0.41655(16) 0.0640(17) Uani 1 1 d D . .
N13 N 0.9229(3) 0.5371(2) 0.45147(13) 0.0664(14) Uani 1 1 d D . .
C60 C 0.8362(4) 0.4926(3) 0.45949(18) 0.089(2) Uani 1 1 d D . .
N12 N 0.7406(3) 0.4841(2) 0.43160(15) 0.0673(14) Uani 1 1 d D . .
N14 N 0.9925(3) 0.62319(18) 0.40727(12) 0.0544(12) Uani 1 1 d D . .
H14A H 0.9807 0.6465 0.3854 0.065 Uiso 1 1 calc . . .
H14B H 1.0551 0.6295 0.4233 0.065 Uiso 1 1 calc . . .
N15 N 0.8530(4) 0.4609(2) 0.49256(14) 0.0694(15) Uani 1 1 d D . .
H15A H 0.8024 0.4316 0.4989 0.083 Uiso 1 1 calc . . .
H15B H 0.9151 0.4685 0.5089 0.083 Uiso 1 1 calc . . .
C37 C 0.5254(4) 0.6160(3) 0.12789(19) 0.0474(15) Uani 1 1 d . . .
C32 C 0.5952(4) 0.6750(3) 0.13456(18) 0.0480(15) Uani 1 1 d . . .
C33 C 0.6114(4) 0.7148(3) 0.1002(2) 0.0741(19) Uani 1 1 d . . .
H33 H 0.6558 0.7539 0.1049 0.089 Uiso 1 1 calc . . .
C35 C 0.4895(5) 0.6375(4) 0.0520(2) 0.085(2) Uani 1 1 d . . .
H35 H 0.4515 0.6254 0.0247 0.102 Uiso 1 1 calc . . .
C36 C 0.4749(5) 0.5988(3) 0.0851(3) 0.078(2) Uani 1 1 d . . .
H36 H 0.4305 0.5598 0.0796 0.093 Uiso 1 1 calc . . .
C34 C 0.5579(5) 0.6941(4) 0.0570(2) 0.0663(18) Uani 1 1 d . . .
C38 C 0.5779(3) 0.73099(17) 0.02068(16) 0.080(2) Uani 1 1 d G . .
C39 C 0.5023(3) 0.72391(17) -0.01589(18) 0.120(3) Uani 1 1 d G . .
H39 H 0.4305 0.7037 -0.0142 0.144 Uiso 1 1 calc . . .
C40 C 0.5328(3) 0.74675(18) -0.05503(16) 0.137(3) Uani 1 1 d G . .
H40 H 0.4817 0.7420 -0.0798 0.165 Uiso 1 1 calc . . .
C41 C 0.6390(3) 0.77666(16) -0.05760(13) 0.118(3) Uani 1 1 d G . .
H41 H 0.6597 0.7921 -0.0841 0.141 Uiso 1 1 calc . . .
C42 C 0.7146(2) 0.78374(12) -0.02103(11) 0.103(2) Uani 1 1 d G . .
C43 C 0.6841(3) 0.76090(15) 0.01811(12) 0.115(3) Uani 1 1 d G . .
H43 H 0.7352 0.7657 0.0428 0.138 Uiso 1 1 calc . . .
C44 C 0.8198(2) 0.81397(12) -0.02527(10) 0.133(4) Uani 1 1 d GD . .
N16 N 0.8667(3) 0.85309(13) 0.01061(11) 0.149(3) Uani 1 1 d GD . .
C45 C 0.9720(2) 0.87717(14) 0.00104(13) 0.137(4) Uani 1 1 d GD . .
N17 N 1.0179(3) 0.86347(18) -0.03763(15) 0.134(3) Uani 1 1 d GD . .
C46 C 0.9604(3) 0.8233(2) -0.07060(13) 0.144(4) Uani 1 1 d GD . .
N18 N 0.8546(3) 0.79610(17) -0.06517(11) 0.130(3) Uani 1 1 d GD . .
N19 N 1.0252(3) 0.91729(18) 0.03565(15) 0.109(2) Uani 1 1 d GD . .
H19A H 1.0917 0.9357 0.0338 0.131 Uiso 1 1 calc . . .
H19B H 0.9916 0.9238 0.0590 0.131 Uiso 1 1 calc . . .
N20 N 1.0124(5) 0.8145(3) -0.10358(18) 0.128(2) Uani 1 1 d D . .
H20A H 0.9818 0.7895 -0.1255 0.154 Uiso 1 1 calc . . .
H20B H 1.0790 0.8335 -0.1045 0.154 Uiso 1 1 calc . . .
C100 C 1.0073(3) 0.3657(2) 0.29637(14) 0.0284(11) Uani 1 1 d . . .
N100 N 0.8059(4) -0.0308(2) 0.33765(16) 0.0629(14) Uani 1 1 d . . .
C101 C 1.0272(4) 0.3066(2) 0.26942(15) 0.0325(12) Uani 1 1 d . . .
N101 N 0.7866(3) 0.0762(2) 0.35715(16) 0.0503(12) Uani 1 1 d . . .
C102 C 0.9862(4) 0.2463(2) 0.27375(17) 0.0422(13) Uani 1 1 d . . .
H102 H 0.9405 0.2370 0.2962 0.051 Uiso 1 1 calc . . .
N102 N 0.7237(4) -0.0019(2) 0.40343(17) 0.0786(16) Uani 1 1 d . . .
C103 C 1.0101(4) 0.1972(2) 0.24567(17) 0.0367(13) Uani 1 1 d . . .
N103 N 0.7332(5) -0.1082(2) 0.38050(18) 0.0977(19) Uani 1 1 d . . .
H10C H 0.7489 -0.1363 0.3612 0.117 Uiso 1 1 calc . . .
H10D H 0.7021 -0.1202 0.4035 0.117 Uiso 1 1 calc . . .
C104 C 1.0745(4) 0.2142(3) 0.21258(17) 0.0508(15) Uani 1 1 d . . .
H104 H 1.0923 0.1816 0.1936 0.061 Uiso 1 1 calc . . .
N104 N 0.7249(4) 0.1016(2) 0.42375(18) 0.0874(18) Uani 1 1 d . . .
H10E H 0.6950 0.0906 0.4473 0.105 Uiso 1 1 calc . . .
H10F H 0.7397 0.1415 0.4191 0.105 Uiso 1 1 calc . . .
C105 C 1.1162(4) 0.2776(2) 0.20514(16) 0.0403(13) Uani 1 1 d . . .
H105 H 1.1571 0.2879 0.1815 0.048 Uiso 1 1 calc . . .
N105 N 1.0533(3) 0.79127(18) 0.31688(14) 0.0518(12) Uani 1 1 d . . .
C106 C 1.0919(3) 0.3217(2) 0.23499(15) 0.0287(12) Uani 1 1 d . . .
N106 N 0.9437(3) 0.69483(18) 0.32962(14) 0.0475(12) Uani 1 1 d . . .
C107 C 0.9612(5) 0.1305(3) 0.25042(17) 0.0541(16) Uani 1 1 d . . .
N107 N 0.8693(3) 0.79294(19) 0.33837(15) 0.0567(13) Uani 1 1 d . . .
C108 C 0.9096(4) 0.1113(2) 0.2862(2) 0.0546(16) Uani 1 1 d . . .
H108 H 0.9002 0.1424 0.3079 0.066 Uiso 1 1 calc . . .
N108 N 0.7733(4) 0.69933(19) 0.35458(16) 0.0653(14) Uani 1 1 d . . .
H10G H 0.7673 0.6587 0.3572 0.078 Uiso 1 1 calc . . .
H10H H 0.7202 0.7209 0.3615 0.078 Uiso 1 1 calc . . .
C109 C 0.8704(5) 0.0487(3) 0.2922(2) 0.0583(16) Uani 1 1 d . . .
N109 N 0.9802(4) 0.88423(19) 0.32570(18) 0.0824(17) Uani 1 1 d . . .
H10I H 0.9277 0.9066 0.3321 0.099 Uiso 1 1 calc . . .
H10J H 1.0424 0.9028 0.3184 0.099 Uiso 1 1 calc . . .
C110 C 0.8764(7) 0.0052(3) 0.2588(2) 0.101(3) Uani 1 1 d . . .
H110 H 0.8493 -0.0374 0.2612 0.121 Uiso 1 1 calc . . .
N110 N 0.6511(3) 0.4248(2) 0.11256(14) 0.0507(12) Uani 1 1 d . . .
C111 C 0.9200(7) 0.0228(3) 0.2231(2) 0.118(3) Uani 1 1 d . . .
H111 H 0.9201 -0.0072 0.1997 0.142 Uiso 1 1 calc . . .
N111 N 0.4570(3) 0.4077(2) 0.09298(15) 0.0529(12) Uani 1 1 d . . .
C112 C 0.9660(6) 0.0850(3) 0.2192(2) 0.090(2) Uani 1 1 d . . .
H112 H 1.0012 0.0952 0.1941 0.108 Uiso 1 1 calc . . .
N112 N 0.5784(4) 0.4671(2) 0.04828(14) 0.0595(13) Uani 1 1 d . . .
C113 C 0.8163(5) 0.0308(3) 0.3298(2) 0.0651(18) Uani 1 1 d . . .
N113 N 0.3908(3) 0.4492(2) 0.02976(16) 0.0709(15) Uani 1 1 d . . .
H11A H 0.3998 0.4714 0.0072 0.085 Uiso 1 1 calc . . .
H11B H 0.3249 0.4325 0.0346 0.085 Uiso 1 1 calc . . .
C114 C 0.7471(5) 0.0589(3) 0.3958(2) 0.0666(19) Uani 1 1 d . . .
N114 N 0.7594(4) 0.4803(2) 0.06976(15) 0.0748(15) Uani 1 1 d . . .
H11C H 0.8168 0.4744 0.0870 0.090 Uiso 1 1 calc . . .
H11D H 0.7678 0.5019 0.0469 0.090 Uiso 1 1 calc . . .
C115 C 0.7569(5) -0.0463(3) 0.3747(3) 0.074(2) Uani 1 1 d . . .
N115 N 1.5318(3) 0.2726(2) 0.39339(14) 0.0416(11) Uani 1 1 d . . .
C116 C 1.1200(3) 0.3933(2) 0.23870(16) 0.0311(12) Uani 1 1 d . . .
N116 N 1.7114(4) 0.2366(2) 0.41267(18) 0.0599(13) Uani 1 1 d . . .
C117 C 1.0711(3) 0.4181(2) 0.27125(15) 0.0297(12) Uani 1 1 d . . .
N117 N 1.6448(4) 0.31619(18) 0.45899(13) 0.0446(11) Uani 1 1 d . . .
C118 C 1.0839(3) 0.4832(2) 0.28295(13) 0.0256(11) Uani 1 1 d . . .
H118 H 1.0497 0.4996 0.3066 0.031 Uiso 1 1 calc . . .
N118 N 1.6075(4) 0.2021(2) 0.34948(18) 0.0787(16) Uani 1 1 d . . .
H11E H 1.5497 0.2018 0.3310 0.094 Uiso 1 1 calc . . .
H11F H 1.6596 0.1790 0.3437 0.094 Uiso 1 1 calc . . .
C119 C 1.1486(3) 0.5224(2) 0.25845(15) 0.0294(12) Uani 1 1 d . . .
N119 N 1.8050(4) 0.2786(2) 0.47681(16) 0.0711(14) Uani 1 1 d . . .
H11G H 1.8133 0.3039 0.5002 0.085 Uiso 1 1 calc . . .
H11H H 1.8550 0.2539 0.4716 0.085 Uiso 1 1 calc . . .
C120 C 1.1983(4) 0.4955(2) 0.22378(17) 0.0416(14) Uani 1 1 d . . .
H120 H 1.2414 0.5220 0.2067 0.050 Uiso 1 1 calc . . .
C121 C 1.1857(4) 0.4338(2) 0.21454(16) 0.0421(13) Uani 1 1 d . . .
H121 H 1.2213 0.4169 0.1915 0.051 Uiso 1 1 calc . . .
C122 C 1.1733(4) 0.5923(2) 0.26973(15) 0.0372(13) Uani 1 1 d . . .
C123 C 1.2752(4) 0.6246(2) 0.26418(16) 0.0433(14) Uani 1 1 d . . .
H123 H 1.3305 0.6020 0.2538 0.052 Uiso 1 1 calc . . .
C124 C 1.2980(5) 0.6885(2) 0.27339(19) 0.0611(17) Uani 1 1 d . . .
H124 H 1.3659 0.7095 0.2667 0.073 Uiso 1 1 calc . . .
C125 C 1.2235(4) 0.7224(2) 0.29216(17) 0.0484(14) Uani 1 1 d . . .
H125 H 1.2408 0.7660 0.2993 0.058 Uiso 1 1 calc . . .
C126 C 1.1198(4) 0.6906(2) 0.30069(16) 0.0435(14) Uani 1 1 d . . .
C127 C 1.0966(4) 0.6259(2) 0.29028(17) 0.0427(14) Uani 1 1 d . . .
H127 H 1.0293 0.6043 0.2970 0.051 Uiso 1 1 calc . . .
C128 C 1.0320(4) 0.7277(2) 0.31621(16) 0.0431(14) Uani 1 1 d . . .
C129 C 0.9648(5) 0.8200(2) 0.32711(17) 0.0476(14) Uani 1 1 d . . .
C130 C 0.8663(5) 0.7294(3) 0.33956(18) 0.0554(16) Uani 1 1 d . . .
C131 C 1.0449(4) 0.36706(19) 0.34406(14) 0.0328(12) Uani 1 1 d . . .
C132 C 1.1496(4) 0.3676(2) 0.36342(17) 0.0392(13) Uani 1 1 d . . .
H132 H 1.2094 0.3645 0.3464 0.047 Uiso 1 1 calc . . .
C133 C 1.1670(4) 0.3730(2) 0.40939(17) 0.0360(13) Uani 1 1 d . . .
C134 C 1.0745(5) 0.3758(2) 0.43356(15) 0.0522(15) Uani 1 1 d . . .
H134 H 1.0851 0.3774 0.4641 0.063 Uiso 1 1 calc . . .
C135 C 0.9656(4) 0.3762(2) 0.41336(17) 0.0423(14) Uani 1 1 d . . .
H135 H 0.9050 0.3786 0.4300 0.051 Uiso 1 1 calc . . .
C136 C 0.9525(4) 0.37302(19) 0.36913(16) 0.0291(8) Uani 1 1 d . . .
C137 C 1.2782(4) 0.3775(2) 0.43257(14) 0.0291(8) Uani 1 1 d . . .
C138 C 1.3028(4) 0.4196(2) 0.46981(18) 0.0554(11) Uani 1 1 d . . .
H138 H 1.2472 0.4428 0.4793 0.066 Uiso 1 1 calc . . .
C139 C 1.4055(5) 0.4278(2) 0.49272(18) 0.0554(11) Uani 1 1 d . . .
H139 H 1.4219 0.4571 0.5169 0.066 Uiso 1 1 calc . . .
C140 C 1.4856(4) 0.3900(3) 0.47816(17) 0.0479(14) Uani 1 1 d . . .
H140 H 1.5556 0.3932 0.4938 0.057 Uiso 1 1 calc . . .
C141 C 1.4641(4) 0.3495(2) 0.44226(16) 0.0370(13) Uani 1 1 d . . .
C142 C 1.3584(4) 0.3423(2) 0.41855(14) 0.0315(12) Uani 1 1 d . . .
H142 H 1.3432 0.3140 0.3938 0.038 Uiso 1 1 calc . . .
C143 C 1.5494(4) 0.3092(2) 0.42999(19) 0.0403(13) Uani 1 1 d . . .
C144 C 1.7154(5) 0.2779(3) 0.4489(2) 0.0523(15) Uani 1 1 d . . .
C145 C 1.6165(6) 0.2385(3) 0.3873(2) 0.0631(17) Uani 1 1 d . . .
C146 C 0.8535(4) 0.37401(18) 0.34029(15) 0.0263(11) Uani 1 1 d . . .
C147 C 0.7425(4) 0.3719(2) 0.34876(17) 0.0447(14) Uani 1 1 d . . .
H147 H 0.7225 0.3731 0.3775 0.054 Uiso 1 1 calc . . .
C148 C 0.6616(4) 0.3679(2) 0.3134(2) 0.0466(14) Uani 1 1 d . . .
H148 H 0.5873 0.3691 0.3189 0.056 Uiso 1 1 calc . . .
C149 C 0.6879(4) 0.3622(2) 0.27054(17) 0.0369(13) Uani 1 1 d . . .
C150 C 0.8051(4) 0.3662(2) 0.26183(16) 0.0420(13) Uani 1 1 d . . .
H150 H 0.8266 0.3664 0.2333 0.050 Uiso 1 1 calc . . .
C151 C 0.8826(4) 0.36970(18) 0.29768(17) 0.0282(12) Uani 1 1 d . . .
C152 C 0.5978(4) 0.3514(2) 0.23482(17) 0.0423(13) Uani 1 1 d . . .
C153 C 0.6125(4) 0.3795(2) 0.1943(2) 0.0524(15) Uani 1 1 d . . .
H153 H 0.6786 0.4050 0.1905 0.063 Uiso 1 1 calc . . .
C154 C 0.5272(4) 0.3688(3) 0.15981(17) 0.0482(14) Uani 1 1 d . . .
C155 C 0.4317(5) 0.3330(3) 0.1669(2) 0.095(2) Uani 1 1 d . . .
H155 H 0.3728 0.3271 0.1450 0.114 Uiso 1 1 calc . . .
C156 C 0.4200(5) 0.3053(4) 0.2058(2) 0.113(3) Uani 1 1 d . . .
H156 H 0.3538 0.2799 0.2095 0.136 Uiso 1 1 calc . . .
C157 C 0.5000(4) 0.3135(3) 0.2384(2) 0.079(2) Uani 1 1 d . . .
H157 H 0.4897 0.2930 0.2642 0.095 Uiso 1 1 calc . . .
C158 C 0.5483(5) 0.4026(2) 0.11891(16) 0.0453(14) Uani 1 1 d . . .
C159 C 0.4795(5) 0.4405(3) 0.0574(2) 0.0584(17) Uani 1 1 d . . .
C160 C 0.6566(5) 0.4558(3) 0.07857(19) 0.0518(15) Uani 1 1 d . . .
S200 S 0.7460(4) -0.1869(3) 0.48868(18) 0.312(2) Uiso 1 1 d D . .
O200 O 0.6567(6) -0.1646(4) 0.4555(2) 0.229(3) Uiso 1 1 d D . .
C200 C 0.7982(11) -0.2603(4) 0.4828(4) 0.324(8) Uiso 1 1 d D . .
H20C H 0.8287 -0.2640 0.4549 0.486 Uiso 1 1 calc R . .
H20D H 0.7389 -0.2942 0.4843 0.486 Uiso 1 1 calc R . .
H20E H 0.8557 -0.2630 0.5060 0.486 Uiso 1 1 calc R . .
C201 C 0.7382(11) -0.1764(6) 0.5452(2) 0.321(8) Uiso 1 1 d D . .
H20F H 0.7294 -0.1326 0.5528 0.481 Uiso 1 1 calc R . .
H20G H 0.8056 -0.1871 0.5604 0.481 Uiso 1 1 calc R . .
H20H H 0.6754 -0.2036 0.5536 0.481 Uiso 1 1 calc R . .
S210 S 0.71465(13) 0.40554(8) 0.57173(6) 0.0805(5) Uiso 1 1 d D . .
O210 O 0.7573(5) 0.3604(3) 0.53649(18) 0.193(3) Uiso 1 1 d D . .
C210 C 0.8107(5) 0.4686(2) 0.5963(2) 0.107(2) Uiso 1 1 d D . .
H21A H 0.8777 0.4710 0.5814 0.161 Uiso 1 1 calc R . .
H21B H 0.8282 0.4610 0.6267 0.161 Uiso 1 1 calc R . .
H21C H 0.7786 0.5081 0.5944 0.161 Uiso 1 1 calc R . .
C211 C 0.6473(7) 0.3781(4) 0.6166(2) 0.171(4) Uiso 1 1 d D . .
H21D H 0.5768 0.3542 0.6064 0.256 Uiso 1 1 calc R . .
H21E H 0.6351 0.4139 0.6356 0.256 Uiso 1 1 calc R . .
H21F H 0.6929 0.3511 0.6325 0.256 Uiso 1 1 calc R . .
S220 S 0.9377(5) 0.5981(3) 0.0290(2) 0.208(3) Uiso 0.50 1 d PD A 1
O220 O 0.8374(4) 0.5560(2) 0.00216(17) 0.1323(18) Uiso 1 1 d D A 1
C220 C 1.0760(6) 0.6044(6) 0.0158(5) 0.315(8) Uiso 1 1 d D A 1
H22A H 1.0922 0.5638 0.0038 0.472 Uiso 1 1 calc R A 1
H22B H 1.1251 0.6172 0.0418 0.472 Uiso 1 1 calc R A 1
H22C H 1.0869 0.6358 -0.0056 0.472 Uiso 1 1 calc R A 1
C221 C 0.9242(12) 0.6744(5) 0.0516(6) 0.488(14) Uiso 1 1 d D A 1
H22D H 0.8536 0.6739 0.0639 0.732 Uiso 1 1 calc R A 1
H22E H 0.9281 0.7044 0.0291 0.732 Uiso 1 1 calc R A 1
H22F H 0.9836 0.6867 0.0743 0.732 Uiso 1 1 calc R A 1
S221 S 0.9262(8) 0.6179(5) -0.0093(4) 0.295(4) Uiso 0.50 1 d P B 2
S230 S 0.6958(5) 0.1738(3) 0.15208(18) 0.172(2) Uiso 0.50 1 d PD C 1
O230 O 0.7526(5) 0.2025(3) 0.1125(2) 0.199(3) Uiso 1 1 d D C 1
C230 C 0.7245(8) 0.2047(5) 0.2064(2) 0.210(5) Uiso 1 1 d D C 1
H23A H 0.8026 0.2198 0.2117 0.315 Uiso 1 1 calc R C 1
H23B H 0.7055 0.1717 0.2259 0.315 Uiso 1 1 calc R C 1
H23C H 0.6813 0.2395 0.2114 0.315 Uiso 1 1 calc R C 1
C231 C 0.5525(7) 0.1491(9) 0.1493(4) 0.402(11) Uiso 1 1 d D C 1
H23D H 0.5270 0.1313 0.1202 0.603 Uiso 1 1 calc R C 1
H23E H 0.5135 0.1852 0.1561 0.603 Uiso 1 1 calc R C 1
H23F H 0.5382 0.1174 0.1702 0.603 Uiso 1 1 calc R C 1
S231 S 0.6508(13) 0.2144(7) 0.1576(5) 0.401(8) Uiso 0.50 1 d P D 2
S240 S 1.3115(3) 0.1745(2) 0.28029(14) 0.1672(15) Uiso 0.70 1 d PD E 1
O240 O 1.4401(4) 0.1737(3) 0.27983(18) 0.151(2) Uiso 1 1 d D E 1
C240 C 1.2491(9) 0.2260(5) 0.3144(4) 0.294(7) Uiso 1 1 d D E 1
H24A H 1.2816 0.2692 0.3119 0.441 Uiso 1 1 calc R E 1
H24B H 1.2609 0.2147 0.3443 0.441 Uiso 1 1 calc R E 1
H24C H 1.1704 0.2224 0.3058 0.441 Uiso 1 1 calc R E 1
C241 C 1.2238(10) 0.1028(4) 0.2795(6) 0.395(11) Uiso 1 1 d D E 1
H24D H 1.2521 0.0707 0.2615 0.592 Uiso 1 1 calc R E 1
H24E H 1.1501 0.1091 0.2677 0.592 Uiso 1 1 calc R E 1
H24F H 1.2210 0.0892 0.3089 0.592 Uiso 1 1 calc R E 1
S241 S 1.3287(7) 0.1401(4) 0.3123(3) 0.144(3) Uiso 0.30 1 d P F 2
O300 O 0.5829(4) 0.7515(2) 0.38670(17) 0.1208(17) Uiso 1 1 d . . .
H300 H 0.5902 0.7753 0.4091 0.181 Uiso 1 1 calc R . .
C300 C 0.5286(8) 0.7798(5) 0.3533(3) 0.186(4) Uiso 1 1 d . . .
H30A H 0.5232 0.8236 0.3623 0.279 Uiso 1 1 calc R . .
H30B H 0.4550 0.7576 0.3465 0.279 Uiso 1 1 calc R . .
H30C H 0.5696 0.7782 0.3278 0.279 Uiso 1 1 calc R . .
O310 O 0.0240(9) 1.0772(6) 0.4566(4) 0.152(4) Uiso 0.50 1 d PD G -1
H310 H -0.0375 1.0873 0.4481 0.227 Uiso 0.50 1 calc PR G -1
C310 C 0.0153(10) 1.0445(5) 0.4964(4) 0.079(4) Uiso 0.50 1 d PD G -1
H31A H 0.0025 1.0741 0.5198 0.119 Uiso 0.50 1 calc PR G -1
H31B H 0.0835 1.0265 0.5037 0.119 Uiso 0.50 1 calc PR G -1
H31C H -0.0458 1.0109 0.4922 0.119 Uiso 0.50 1 calc PR G -1
O320 O 0.3037(7) 0.8827(4) 0.4673(3) 0.248(4) Uiso 1 1 d . H -1
H320 H 0.3036 0.8578 0.4872 0.372 Uiso 1 1 calc . I -1
C320 C 0.2088(8) 0.8625(5) 0.4350(3) 0.179(4) Uiso 1 1 d . H -1
H32A H 0.2020 0.8169 0.4294 0.269 Uiso 1 1 calc R H -1
H32B H 0.2204 0.8829 0.4082 0.269 Uiso 1 1 calc R H -1
H32C H 0.1416 0.8744 0.4462 0.269 Uiso 1 1 calc R H -1

loop_
_atom_site_aniso_label
_atom_site_aniso_U_11
_atom_site_aniso_U_22
_atom_site_aniso_U_33
_atom_site_aniso_U_23
_atom_site_aniso_U_13
_atom_site_aniso_U_12
C1 0.043(4) 0.043(4) 0.044(4) 0.006(3) 0.014(3) -0.006(3)
N1 0.072(5) 0.111(5) 0.179(7) -0.053(5) -0.002(4) 0.010(4)
C2 0.047(4) 0.043(4) 0.080(5) 0.029(3) 0.005(3) 0.002(3)
N2 0.049(4) 0.044(3) 0.190(7) -0.027(4) 0.030(4) -0.010(3)
C3 0.055(4) 0.040(4) 0.094(5) -0.008(3) 0.015(3) 0.006(3)
N3 0.159(7) 0.111(6) 0.130(6) -0.009(5) 0.051(6) 0.039(5)
C4 0.045(4) 0.051(4) 0.094(5) 0.010(4) 0.023(3) 0.007(3)
N4 0.092(6) 0.295(11) 0.234(10) -0.127(8) -0.052(6) 0.007(6)
C5 0.068(5) 0.056(4) 0.114(6) 0.020(4) 0.000(4) -0.010(4)
N5 0.065(5) 0.171(7) 0.257(9) -0.036(6) 0.003(5) 0.070(5)
C6 0.049(4) 0.070(5) 0.089(5) 0.026(4) -0.007(4) -0.016(4)
N6 0.037(3) 0.095(4) 0.087(4) -0.009(4) 0.012(3) 0.021(3)
C7 0.090(5) 0.021(3) 0.068(5) 0.019(3) 0.002(4) -0.025(3)
N7 0.024(3) 0.110(5) 0.084(4) 0.046(4) 0.010(2) 0.014(3)
C8 0.050(5) 0.046(4) 0.121(6) 0.016(4) 0.012(4) 0.005(3)
N8 0.038(4) 0.091(4) 0.120(5) 0.032(3) 0.007(3) 0.027(3)
C9 0.056(5) 0.063(4) 0.098(5) 0.004(4) -0.012(4) 0.012(4)
N9 0.035(3) 0.127(5) 0.104(4) 0.044(4) -0.004(3) 0.006(3)
C10 0.089(6) 0.061(5) 0.124(7) -0.008(5) 0.004(5) 0.000(4)
N10 0.065(4) 0.086(4) 0.127(5) 0.025(4) 0.018(4) 0.038(3)
C11 0.098(6) 0.041(4) 0.137(8) 0.024(5) 0.032(6) 0.008(4)
C12 0.062(5) 0.044(4) 0.108(6) 0.018(4) -0.007(4) 0.007(3)
C13 0.070(5) 0.033(4) 0.127(6) 0.004(4) 0.039(4) -0.005(3)
C14 0.116(7) 0.043(4) 0.099(6) 0.001(4) 0.055(5) -0.009(4)
C15 0.146(10) 0.092(7) 0.221(12) -0.077(7) 0.033(9) 0.031(6)
C16 0.096(8) 0.079(6) 0.176(10) -0.034(6) -0.030(7) -0.012(5)
C17 0.039(4) 0.037(4) 0.084(5) 0.011(3) 0.014(3) 0.004(3)
C18 0.049(4) 0.057(4) 0.068(5) 0.018(3) 0.010(3) -0.005(3)
C19 0.050(4) 0.082(5) 0.064(5) 0.033(4) -0.029(3) -0.030(4)
C20 0.047(4) 0.077(5) 0.058(4) 0.029(4) 0.002(3) 0.015(3)
C21 0.015(3) 0.094(5) 0.072(4) 0.046(4) -0.017(3) -0.013(3)
C22 0.021(3) 0.052(4) 0.066(4) 0.025(3) 0.013(3) 0.011(3)
C23 0.029(4) 0.115(6) 0.071(5) 0.020(5) 0.003(3) 0.017(4)
C24 0.048(5) 0.117(6) 0.121(6) 0.041(5) 0.031(4) 0.024(4)
C25 0.041(5) 0.126(7) 0.159(8) 0.030(6) 0.033(5) -0.011(5)
C26 0.037(4) 0.141(7) 0.078(5) 0.030(5) 0.005(3) 0.016(4)
C27 0.030(4) 0.107(6) 0.072(5) 0.028(4) 0.004(3) 0.003(4)
C28 0.030(4) 0.121(6) 0.064(5) 0.032(5) 0.005(3) 0.034(4)
C29 0.048(4) 0.110(6) 0.052(4) 0.036(4) 0.015(3) 0.035(4)
C30 0.061(6) 0.091(6) 0.107(6) 0.049(5) 0.016(4) 0.022(5)
C31 0.025(4) 0.122(6) 0.065(5) 0.014(5) 0.004(3) 0.033(4)
C47 0.041(4) 0.040(3) 0.056(4) 0.013(3) 0.005(3) 0.003(3)
C48 0.027(3) 0.050(4) 0.044(4) 0.001(3) -0.009(3) 0.014(3)
C49 0.044(4) 0.067(4) 0.042(4) -0.007(3) -0.005(3) 0.006(3)
C50 0.019(3) 0.033(3) 0.112(6) -0.008(4) 0.012(3) -0.002(2)
C52 0.044(4) 0.048(4) 0.057(4) -0.006(3) 0.005(3) 0.018(3)
C51 0.025(3) 0.026(3) 0.067(4) 0.011(3) 0.020(3) 0.008(2)
C53 0.029(3) 0.023(3) 0.071(4) -0.005(3) 0.012(3) -0.005(2)
C54 0.037(4) 0.045(3) 0.057(4) 0.012(3) 0.016(3) -0.002(3)
C55 0.069(4) 0.016(3) 0.043(4) 0.006(3) 0.016(3) 0.017(3)
C56 0.062(4) 0.033(3) 0.091(5) 0.002(3) 0.042(4) 0.011(3)
C57 0.046(4) 0.050(4) 0.087(5) -0.002(4) 0.003(4) -0.005(3)
C58 0.047(4) 0.070(4) 0.049(4) 0.015(3) 0.012(3) -0.004(3)
C59 0.030(3) 0.038(3) 0.046(4) 0.000(3) -0.001(3) -0.006(2)
N11 0.040(3) 0.027(2) 0.030(3) -0.0051(19) -0.004(2) -0.0001(19)
C61 0.053(4) 0.069(4) 0.073(5) 0.025(4) 0.008(4) 0.008(3)
N13 0.061(4) 0.078(4) 0.061(4) -0.002(3) 0.012(3) 0.011(3)
C60 0.072(6) 0.076(5) 0.118(7) 0.010(5) 0.004(5) 0.009(4)
N12 0.054(3) 0.069(4) 0.079(4) 0.003(3) 0.004(3) 0.009(3)
N14 0.068(3) 0.055(3) 0.043(3) 0.020(2) 0.006(2) 0.013(2)
N15 0.113(4) 0.057(3) 0.049(3) 0.030(3) 0.012(3) 0.047(3)
C37 0.021(3) 0.085(5) 0.039(4) 0.004(4) 0.004(3) 0.021(3)
C32 0.026(3) 0.076(4) 0.043(4) 0.024(3) 0.001(3) 0.002(3)
C33 0.035(4) 0.118(6) 0.068(5) -0.013(4) 0.019(3) -0.002(3)
C35 0.045(5) 0.142(7) 0.073(6) 0.012(5) -0.005(4) 0.030(5)
C36 0.058(4) 0.108(6) 0.079(6) 0.010(5) 0.021(4) 0.051(4)
C34 0.052(4) 0.113(6) 0.041(4) 0.025(4) 0.022(3) 0.018(4)
C38 0.050(5) 0.077(5) 0.108(6) -0.006(5) 0.008(4) -0.011(4)
C39 0.094(7) 0.105(6) 0.157(9) 0.019(6) 0.013(6) -0.014(5)
C40 0.106(7) 0.138(8) 0.170(9) 0.031(7) 0.026(6) 0.001(6)
C41 0.077(6) 0.141(7) 0.131(7) 0.017(6) 0.016(5) -0.012(5)
C42 0.093(7) 0.094(6) 0.124(8) 0.021(5) 0.014(5) 0.011(5)
C43 0.109(7) 0.143(7) 0.101(6) 0.038(6) 0.031(5) 0.017(5)
C44 0.091(7) 0.187(11) 0.134(9) 0.055(8) 0.041(7) 0.032(7)
N16 0.089(6) 0.201(9) 0.162(8) 0.014(6) 0.015(5) 0.030(5)
C45 0.110(9) 0.149(9) 0.166(11) 0.044(8) 0.053(8) 0.030(7)
N17 0.114(6) 0.131(7) 0.167(8) 0.033(6) 0.040(5) 0.034(5)
C46 0.146(10) 0.128(9) 0.169(12) 0.029(8) 0.064(9) 0.021(7)
N18 0.090(5) 0.135(6) 0.173(7) 0.034(6) 0.021(5) 0.028(4)
N19 0.125(5) 0.113(5) 0.101(5) 0.038(4) 0.014(4) 0.054(4)
N20 0.153(7) 0.128(6) 0.114(6) 0.022(5) 0.026(5) 0.049(5)
C100 0.029(3) 0.031(3) 0.027(3) 0.011(2) 0.006(2) 0.004(2)
N100 0.077(4) 0.028(3) 0.087(4) 0.022(3) 0.018(3) 0.002(2)
C101 0.041(3) 0.020(3) 0.035(3) -0.010(2) 0.005(2) 0.004(2)
N101 0.050(3) 0.036(3) 0.064(4) 0.005(3) -0.003(2) 0.005(2)
C102 0.043(3) 0.031(3) 0.053(4) 0.011(3) 0.002(3) 0.006(3)
N102 0.123(5) 0.032(3) 0.091(4) 0.016(3) 0.049(3) 0.017(3)
C103 0.047(3) 0.028(3) 0.033(4) -0.002(3) 0.008(3) -0.002(2)
N103 0.144(5) 0.027(3) 0.135(5) 0.027(3) 0.076(4) 0.009(3)
C104 0.062(4) 0.052(4) 0.038(4) -0.014(3) -0.011(3) 0.025(3)
N104 0.122(5) 0.045(3) 0.104(5) 0.012(3) 0.049(4) 0.019(3)
C105 0.046(3) 0.036(3) 0.040(4) -0.003(3) 0.019(3) 0.001(3)
N105 0.039(3) 0.023(3) 0.094(4) 0.006(2) 0.006(2) 0.003(2)
C106 0.015(3) 0.036(3) 0.034(3) 0.007(3) -0.002(2) 0.000(2)
N106 0.034(3) 0.024(2) 0.085(4) -0.004(2) 0.015(2) 0.006(2)
C107 0.103(5) 0.047(4) 0.017(3) -0.010(3) 0.025(3) 0.019(3)
N107 0.037(3) 0.027(3) 0.109(4) 0.015(3) 0.013(3) 0.007(2)
C108 0.045(4) 0.035(4) 0.082(5) 0.013(3) -0.014(3) 0.007(3)
N108 0.047(3) 0.039(3) 0.118(4) 0.026(3) 0.023(3) 0.017(2)
C109 0.097(5) 0.022(3) 0.056(5) -0.003(3) 0.012(4) 0.006(3)
N109 0.058(3) 0.024(3) 0.165(5) 0.002(3) 0.019(3) 0.000(2)
C110 0.180(8) 0.052(5) 0.061(5) 0.013(4) 0.020(5) -0.045(5)
N110 0.029(3) 0.086(4) 0.041(3) 0.033(3) 0.002(2) 0.009(2)
C111 0.219(9) 0.029(4) 0.097(6) -0.006(4) 0.057(6) -0.054(5)
N111 0.046(3) 0.068(3) 0.043(3) 0.003(3) -0.008(2) 0.010(2)
C112 0.167(7) 0.050(4) 0.053(5) -0.002(4) 0.046(4) -0.009(4)
N112 0.037(3) 0.074(3) 0.065(4) 0.015(3) -0.010(3) 0.002(3)
C113 0.049(4) 0.037(4) 0.105(6) 0.009(4) -0.014(4) -0.003(3)
N113 0.038(3) 0.069(3) 0.099(4) 0.024(3) -0.027(3) -0.008(2)
C114 0.080(5) 0.030(4) 0.099(6) 0.026(4) 0.031(4) 0.016(3)
N114 0.047(3) 0.102(4) 0.080(4) 0.030(3) 0.000(3) 0.021(3)
C115 0.062(4) 0.043(4) 0.117(6) 0.035(4) 0.006(4) -0.002(3)
N115 0.034(3) 0.043(3) 0.049(3) -0.012(2) 0.004(2) 0.015(2)
C116 0.024(3) 0.027(3) 0.044(4) -0.001(3) 0.015(2) 0.007(2)
N116 0.069(4) 0.042(3) 0.068(4) 0.007(3) 0.013(3) -0.003(3)
C117 0.020(3) 0.033(3) 0.037(3) 0.000(3) 0.000(2) 0.007(2)
N117 0.040(3) 0.038(3) 0.057(3) 0.002(2) 0.001(2) 0.008(2)
C118 0.035(3) 0.020(3) 0.021(3) -0.002(2) 0.002(2) 0.001(2)
N118 0.071(4) 0.072(4) 0.095(4) -0.015(3) 0.000(3) 0.035(3)
C119 0.027(3) 0.017(3) 0.042(3) 0.014(2) -0.006(2) -0.001(2)
N119 0.060(4) 0.071(4) 0.082(4) 0.000(3) -0.006(3) 0.015(3)
C120 0.028(3) 0.034(3) 0.063(4) 0.004(3) 0.011(3) -0.002(2)
C121 0.033(3) 0.034(3) 0.060(4) 0.002(3) 0.006(3) 0.010(2)
C122 0.033(3) 0.031(3) 0.047(4) 0.013(3) 0.004(3) 0.000(2)
C123 0.039(3) 0.045(3) 0.046(4) 0.015(3) 0.004(3) 0.000(3)
C124 0.061(4) 0.026(3) 0.094(5) 0.011(3) 0.012(3) -0.013(3)
C125 0.045(4) 0.033(3) 0.069(4) -0.002(3) 0.006(3) 0.011(3)
C126 0.046(4) 0.040(3) 0.047(4) 0.032(3) 0.013(3) -0.001(3)
C127 0.039(3) 0.026(3) 0.062(4) 0.011(3) 0.008(3) -0.006(2)
C128 0.053(4) 0.020(3) 0.058(4) 0.008(3) 0.008(3) 0.009(3)
C129 0.045(4) 0.032(3) 0.067(4) 0.008(3) -0.004(3) 0.017(3)
C130 0.065(4) 0.040(4) 0.065(4) 0.021(3) 0.001(3) 0.017(3)
C131 0.054(4) 0.017(3) 0.025(3) 0.004(2) -0.011(3) 0.006(2)
C132 0.045(4) 0.020(3) 0.052(4) 0.004(3) -0.008(3) 0.005(2)
C133 0.035(3) 0.030(3) 0.042(4) -0.001(3) 0.005(3) -0.003(2)
C134 0.084(5) 0.052(4) 0.020(3) 0.003(3) -0.004(3) 0.010(3)
C135 0.026(3) 0.058(4) 0.047(4) 0.013(3) 0.002(3) 0.021(2)
C136 0.034(2) 0.027(2) 0.024(2) -0.0063(17) -0.0060(17) 0.0054(16)
C137 0.034(2) 0.027(2) 0.024(2) -0.0063(17) -0.0060(17) 0.0054(16)
C138 0.054(3) 0.046(2) 0.064(3) -0.009(2) -0.007(2) 0.007(2)
C139 0.054(3) 0.046(2) 0.064(3) -0.009(2) -0.007(2) 0.007(2)
C140 0.044(4) 0.057(4) 0.039(4) 0.002(3) 0.006(3) -0.010(3)
C141 0.065(4) 0.015(3) 0.031(3) -0.001(2) 0.011(3) 0.001(3)
C142 0.037(3) 0.028(3) 0.029(3) -0.003(2) 0.001(2) 0.007(2)
C143 0.038(4) 0.026(3) 0.059(4) 0.012(3) 0.016(3) 0.002(2)
C144 0.047(4) 0.045(4) 0.066(5) 0.015(4) 0.010(3) 0.000(3)
C145 0.063(5) 0.051(4) 0.068(5) -0.016(4) 0.011(4) -0.020(4)
C146 0.038(3) 0.008(2) 0.035(3) 0.002(2) 0.012(3) 0.005(2)
C147 0.052(4) 0.037(3) 0.050(4) 0.012(3) 0.014(3) 0.019(3)
C148 0.034(3) 0.039(3) 0.071(5) 0.013(3) 0.014(3) 0.010(2)
C149 0.041(3) 0.026(3) 0.048(4) 0.024(3) 0.005(3) 0.011(2)
C150 0.040(3) 0.044(3) 0.046(4) 0.019(3) 0.013(3) 0.008(2)
C151 0.025(3) 0.010(2) 0.048(4) 0.006(2) 0.002(3) -0.004(2)
C152 0.033(3) 0.053(4) 0.042(4) 0.010(3) -0.006(3) 0.011(3)
C153 0.027(3) 0.052(4) 0.080(5) 0.006(3) 0.019(3) 0.001(3)
C154 0.026(3) 0.065(4) 0.052(4) 0.000(3) -0.009(3) 0.011(3)
C155 0.042(4) 0.129(6) 0.103(6) 0.048(5) -0.031(4) -0.028(4)
C156 0.036(4) 0.194(8) 0.090(6) 0.071(6) -0.034(4) -0.071(4)
C157 0.019(4) 0.103(5) 0.112(6) 0.058(4) -0.011(3) -0.021(3)
C158 0.058(4) 0.053(4) 0.028(4) 0.003(3) -0.006(3) 0.031(3)
C159 0.054(5) 0.051(4) 0.065(5) -0.003(3) -0.029(4) 0.009(3)
C160 0.036(4) 0.078(4) 0.039(4) -0.003(3) -0.013(3) 0.009(3)

loop_
_atom_type_symbol
_atom_type_description
_atom_type_scat_dispersion_real
_atom_type_scat_dispersion_imag
_atom_type_scat_source
C C 0.0181 0.0091 'International Tables Vol C Tables 4.2.6.8 and 6.1.1.4'
H H 0.0000 0.0000 'International Tables Vol C Tables 4.2.6.8 and 6.1.1.4'
N N 0.0311 0.0180 'International Tables Vol C Tables 4.2.6.8 and 6.1.1.4'
O O 0.0492 0.0322 'International Tables Vol C Tables 4.2.6.8 and 6.1.1.4'
S S 0.3331 0.5567 'International Tables Vol C Tables 4.2.6.8 and 6.1.1.4'

loop_
_geom_angle_atom_site_label_1
_geom_angle_atom_site_label_2
_geom_angle_atom_site_label_3
_geom_angle
_geom_angle_publ_flag
C32 C1 C47 102.0(4) y
C32 C1 C2 113.4(4) y
C47 C1 C2 114.5(4) y
C32 C1 C22 113.1(4) y
C47 C1 C22 113.6(4) y
C2 C1 C22 100.8(4) y
C15 N1 C14 108.1(4) y
C3 C2 C7 123.1(6) y
C3 C2 C1 130.6(5) y
C7 C2 C1 106.3(5) y
C16 N2 C14 113.1(4) y
C2 C3 C4 120.1(5) y
C16 N3 C15 121.0(4) y
C3 C4 C5 120.0(5) y
C3 C4 C8 122.1(6) y
C5 C4 C8 117.8(6) y
C6 C5 C4 120.8(6) y
C5 C6 C7 119.5(5) y
C31 N6 C29 111.7(6) y
C17 C7 C6 131.1(6) y
C17 C7 C2 112.5(5) y
C6 C7 C2 116.4(6) y
C30 N7 C29 116.8(6) y
C9 C8 C13 122.3(6) y
C9 C8 C4 120.1(7) y
C13 C8 C4 117.5(6) y
C30 N8 C31 112.5(6) y
C8 C9 C10 118.7(6) y
C11 C10 C9 118.7(7) y
C10 C11 C12 125.2(7) y
C13 C12 C11 115.7(7) y
C13 C12 C14 119.8(6) y
C11 C12 C14 124.5(6) y
C12 C13 C8 119.3(6) y
N2 C14 N1 133.4(5) y
N2 C14 C12 113.3(5) y
N1 C14 C12 113.4(5) y
N1 C15 N3 124.4(4) y
N1 C15 N4 110.6(5) y
N3 C15 N4 124.9(5) y
N5 C16 N2 123.9(5) y
N5 C16 N3 115.9(5) y
N2 C16 N3 120.0(4) y
C18 C17 C22 127.8(6) y
C18 C17 C7 124.8(6) y
C22 C17 C7 107.3(5) y
C17 C18 C19 111.5(6) y
C18 C19 C20 124.7(5) y
C21 C20 C23 123.4(6) y
C21 C20 C19 114.6(6) y
C23 C20 C19 121.9(6) y
C22 C21 C20 119.5(6) y
C21 C22 C17 121.7(5) y
C21 C22 C1 125.2(5) y
C17 C22 C1 112.9(5) y
C28 C23 C24 119.2(7) y
C28 C23 C20 121.0(6) y
C24 C23 C20 119.6(7) y
C25 C24 C23 119.4(7) y
C24 C25 C26 125.0(7) y
C25 C26 C27 115.0(6) y
C28 C27 C26 119.0(7) y
C28 C27 C29 124.2(6) y
C26 C27 C29 116.7(6) y
C23 C28 C27 121.9(6) y
N6 C29 N7 123.3(7) y
N6 C29 C27 118.3(6) y
N7 C29 C27 118.2(6) y
N10 C30 N8 121.2(7) y
N10 C30 N7 114.4(7) y
N8 C30 N7 124.0(7) y
N6 C31 N8 131.5(6) y
N6 C31 N9 116.8(6) y
N8 C31 N9 111.7(7) y
C48 C47 C52 120.6(5) y
C48 C47 C1 112.2(5) y
C52 C47 C1 126.8(5) y
C47 C48 C37 107.6(5) y
C47 C48 C49 122.0(5) y
C37 C48 C49 130.4(5) y
C50 C49 C48 117.6(5) y
C49 C50 C51 124.2(5) y
C47 C52 C51 118.0(5) y
C50 C51 C52 117.2(5) y
C50 C51 C53 121.4(5) y
C52 C51 C53 121.1(5) y
C54 C53 C58 118.7(5) y
C54 C53 C51 122.7(4) y
C58 C53 C51 118.6(5) y
C53 C54 C55 122.3(5) y
C56 C55 C54 116.2(5) y
C56 C55 C59 122.7(5) y
C54 C55 C59 120.9(5) y
C57 C56 C55 121.6(5) y
C58 C57 C56 120.1(5) y
C57 C58 C53 120.9(5) y
N12 C59 N11 133.0(4) y
N12 C59 C55 113.2(4) y
N11 C59 C55 113.5(4) y
C61 N11 C59 107.9(3) y
N11 C61 N14 111.3(3) y
N11 C61 N13 125.3(3) y
N14 C61 N13 123.4(4) y
C60 N13 C61 119.8(4) y
N15 C60 N12 124.4(4) y
N15 C60 N13 115.6(4) y
N12 C60 N13 120.0(4) y
C59 N12 C60 113.6(4) y
C48 C37 C36 132.3(6) y
C48 C37 C32 110.2(5) y
C36 C37 C32 117.5(5) y
C33 C32 C37 121.0(5) y
C33 C32 C1 131.0(5) y
C37 C32 C1 108.0(5) y
C32 C33 C34 118.7(6) y
C36 C35 C34 122.6(7) y
C35 C36 C37 121.4(7) y
C35 C34 C38 120.9(6) y
C35 C34 C33 118.7(6) y
C38 C34 C33 120.5(7) y
C39 C38 C43 120.0 y
C39 C38 C34 119.8(4) y
C43 C38 C34 118.2(4) y
C40 C39 C38 120.0 y
C39 C40 C41 120.0 y
C42 C41 C40 120.0 y
C43 C42 C41 120.0 y
C43 C42 C44 122.2 y
C41 C42 C44 117.8 y
C42 C43 C38 120.0 y
N18 C44 C42 110.1 y
N18 C44 N16 134.7 y
C42 C44 N16 115.2 y
C45 N16 C44 106.9 y
N17 C45 N16 124.7 y
N17 C45 N19 124.7 y
N16 C45 N19 110.6 y
C46 N17 C45 121.6 y
N20 C46 N18 125.7(4) y
N20 C46 N17 114.9(3) y
N18 C46 N17 119.5 y
C46 N18 C44 112.6 y
C131 C100 C101 115.4(4) y
C131 C100 C151 101.5(4) y
C101 C100 C151 110.6(4) y
C131 C100 C117 114.1(4) y
C101 C100 C117 100.3(3) y
C151 C100 C117 115.5(3) y
C113 N100 C115 115.8(6) y
C102 C101 C106 120.1(4) y
C102 C101 C100 128.1(4) y
C106 C101 C100 111.7(4) y
C113 N101 C114 118.6(5) y
C101 C102 C103 121.3(5) y
C114 N102 C115 117.5(5) y
C104 C103 C102 116.6(4) y
C104 C103 C107 122.9(5) y
C102 C103 C107 120.4(5) y
C103 C104 C105 124.6(5) y
C106 C105 C104 114.4(4) y
C128 N105 C129 111.6(4) y
C105 C106 C101 122.9(4) y
C105 C106 C116 130.8(4) y
C101 C106 C116 106.3(4) y
C130 N106 C128 113.9(4) y
C112 C107 C108 115.5(5) y
C112 C107 C103 121.0(5) y
C108 C107 C103 123.5(5) y
C129 N107 C130 112.6(5) y
C107 C108 C109 123.9(6) y
C110 C109 C108 117.1(6) y
C110 C109 C113 120.4(6) y
C108 C109 C113 122.2(6) y
C111 C110 C109 120.1(6) y
C160 N110 C158 112.6(4) y
C110 C111 C112 121.6(6) y
C158 N111 C159 112.1(5) y
C107 C112 C111 121.5(6) y
C160 N112 C159 110.6(5) y
N100 C113 N101 123.2(6) y
N100 C113 C109 117.2(6) y
N101 C113 C109 119.3(5) y
N104 C114 N102 119.1(6) y
N104 C114 N101 120.0(5) y
N102 C114 N101 120.7(6) y
N103 C115 N100 116.8(7) y
N103 C115 N102 119.8(6) y
N100 C115 N102 123.2(5) y
C143 N115 C145 112.1(5) y
C117 C116 C121 118.6(4) y
C117 C116 C106 110.1(4) y
C121 C116 C106 131.3(4) y
C145 N116 C144 110.1(5) y
C116 C117 C118 122.8(4) y
C116 C117 C100 111.6(4) y
C118 C117 C100 125.4(4) y
C144 N117 C143 112.8(5) y
C119 C118 C117 117.5(4) y
C118 C119 C120 119.0(4) y
C118 C119 C122 121.9(4) y
C120 C119 C122 119.0(4) y
C121 C120 C119 121.4(4) y
C120 C121 C116 120.7(5) y
C123 C122 C127 117.7(4) y
C123 C122 C119 121.3(5) y
C127 C122 C119 120.7(4) y
C124 C123 C122 121.9(5) y
C125 C124 C123 121.0(5) y
C124 C125 C126 119.0(5) y
C127 C126 C125 119.4(5) y
C127 C126 C128 120.2(4) y
C125 C126 C128 120.0(5) y
C126 C127 C122 120.5(4) y
N106 C128 N105 126.8(5) y
N106 C128 C126 116.8(4) y
N105 C128 C126 116.4(5) y
N107 C129 N105 127.5(5) y
N107 C129 N109 118.7(5) y
N105 C129 N109 113.7(5) y
N106 C130 N107 127.1(5) y
N106 C130 N108 117.6(5) y
N107 C130 N108 115.3(5) y
C132 C131 C136 121.6(4) y
C132 C131 C100 128.7(5) y
C136 C131 C100 109.5(4) y
C131 C132 C133 119.2(5) y
C134 C133 C132 118.4(4) y
C134 C133 C137 119.3(5) y
C132 C133 C137 122.3(4) y
C133 C134 C135 122.3(4) y
C136 C135 C134 117.6(4) y
C135 C136 C131 120.7(4) y
C135 C136 C146 129.6(5) y
C131 C136 C146 109.7(4) y
C142 C137 C138 119.7(4) y
C142 C137 C133 121.8(4) y
C138 C137 C133 118.5(4) y
C139 C138 C137 122.2(5) y
C138 C139 C140 117.0(5) y
C141 C140 C139 121.8(5) y
C140 C141 C142 120.6(5) y
C140 C141 C143 119.1(5) y
C142 C141 C143 120.1(5) y
C137 C142 C141 118.7(4) y
N115 C143 N117 126.4(5) y
N115 C143 C141 119.5(5) y
N117 C143 C141 114.1(5) y
N117 C144 N119 116.2(6) y
N117 C144 N116 128.8(6) y
N119 C144 N116 115.0(6) y
N115 C145 N116 129.6(6) y
N115 C145 N118 115.8(6) y
N116 C145 N118 114.6(6) y
C151 C146 C147 120.6(4) y
C151 C146 C136 107.9(4) y
C147 C146 C136 131.1(5) y
C146 C147 C148 118.6(5) y
C149 C148 C147 122.1(4) y
C148 C149 C150 118.9(4) y
C148 C149 C152 119.5(5) y
C150 C149 C152 121.6(5) y
C151 C150 C149 117.0(4) y
C150 C151 C146 122.5(4) y
C150 C151 C100 126.0(4) y
C146 C151 C100 111.4(4) y
C157 C152 C153 117.7(5) y
C157 C152 C149 122.7(5) y
C153 C152 C149 119.6(5) y
C154 C153 C152 119.9(4) y
C155 C154 C153 118.2(5) y
C155 C154 C158 125.5(5) y
C153 C154 C158 116.1(5) y
C154 C155 C156 121.0(5) y
C157 C156 C155 121.8(5) y
C156 C157 C152 121.3(5) y
N110 C158 N111 126.9(5) y
N110 C158 C154 118.9(5) y
N111 C158 C154 114.2(5) y
N112 C159 N113 117.4(6) y
N112 C159 N111 126.5(5) y
N113 C159 N111 116.0(6) y
N110 C160 N112 131.1(5) y
N110 C160 N114 116.3(5) y
N112 C160 N114 112.5(6) y
O200 S200 C200 123.5(5) y
O200 S200 C201 121.3(5) y
C200 S200 C201 103.2(5) y
O210 S210 C211 123.4(4) y
O210 S210 C210 117.1(3) y
C211 S210 C210 102.0(3) y
O220 S220 C220 125.2(5) y
O220 S220 C221 121.6(5) y
C220 S220 C221 103.4(5) y
O230 S230 C230 124.1(5) y
O230 S230 C231 122.1(5) y
C230 S230 C231 102.3(5) y
O240 S240 C240 124.4(4) y
O240 S240 C241 120.0(5) y
C240 S240 C241 103.1(5) y

loop_
_geom_bond_atom_site_label_1
_geom_bond_atom_site_label_2
_geom_bond_distance
_geom_bond_publ_flag
C1 C32 1.470(7) y
C1 C47 1.482(6) y
C1 C2 1.554(7) y
C1 C22 1.584(6) y
N1 C15 1.388(9) y
N1 C14 1.390(4) y
C2 C3 1.361(7) y
C2 C7 1.466(7) y
N2 C16 1.378(9) y
N2 C14 1.380(4) y
C3 C4 1.398(7) y
N3 C16 1.382(9) y
N3 C15 1.392(9) y
C4 C5 1.432(8) y
C4 C8 1.475(7) y
N4 C15 1.397(10) y
C5 C6 1.416(8) y
N5 C16 1.262(5) y
C6 C7 1.450(8) y
N6 C31 1.307(8) y
N6 C29 1.325(6) y
C7 C17 1.446(7) y
N7 C30 1.331(8) y
N7 C29 1.375(7) y
C8 C9 1.394(8) y
C8 C13 1.438(8) y
N8 C30 1.309(7) y
N8 C31 1.328(7) y
C9 C10 1.445(8) y
N9 C31 1.419(7) y
C10 C11 1.365(9) y
N10 C30 1.292(7) y
C11 C12 1.442(9) y
C12 C13 1.438(8) y
C12 C14 1.487(8) y
C17 C18 1.343(7) y
C17 C22 1.370(7) y
C18 C19 1.410(8) y
C19 C20 1.469(8) y
C20 C21 1.449(7) y
C20 C23 1.469(8) y
C21 C22 1.302(7) y
C23 C28 1.356(8) y
C23 C24 1.415(8) y
C24 C25 1.314(9) y
C25 C26 1.413(9) y
C26 C27 1.448(8) y
C27 C28 1.400(8) y
C27 C29 1.493(8) y
C47 C48 1.368(6) y
C47 C52 1.425(7) y
C48 C37 1.387(7) y
C48 C49 1.419(7) y
C49 C50 1.358(7) y
C50 C51 1.412(7) y
C52 C51 1.460(6) y
C51 C53 1.479(7) y
C53 C54 1.374(6) y
C53 C58 1.377(6) y
C54 C55 1.420(6) y
C55 C56 1.399(6) y
C55 C59 1.483(6) y
C56 C57 1.375(7) y
C57 C58 1.374(7) y
C59 N12 1.379(4) y
C59 N11 1.389(3) y
N11 C61 1.385(4) y
C61 N14 1.395(4) y
C61 N13 1.399(4) y
N13 C60 1.388(4) y
C60 N15 1.269(4) y
C60 N12 1.382(4) y
C37 C36 1.424(8) y
C37 C32 1.432(7) y
C32 C33 1.406(7) y
C33 C34 1.458(8) y
C35 C36 1.355(8) y
C35 C34 1.381(9) y
C34 C38 1.426(7) y
C38 C39 1.3900 y
C38 C43 1.3900 y
C39 C40 1.3900 y
C40 C41 1.3900 y
C41 C42 1.3900 y
C42 C43 1.3900 y
C42 C44 1.3903 y
C44 N18 1.3847 y
C44 N16 1.3936 y
N16 C45 1.3914 y
C45 N17 1.3912 y
C45 N19 1.4001 y
N17 C46 1.3853 y
C46 N20 1.260(4) y
C46 N18 1.3825 y
C100 C131 1.504(6) y
C100 C101 1.526(6) y
C100 C151 1.539(6) y
C100 C117 1.566(6) y
N100 C113 1.340(6) y
N100 C115 1.372(7) y
C101 C102 1.343(6) y
C101 C106 1.406(6) y
N101 C113 1.351(7) y
N101 C114 1.376(7) y
C102 C103 1.393(6) y
N102 C114 1.333(6) y
N102 C115 1.378(7) y
C103 C104 1.379(6) y
C103 C107 1.498(7) y
N103 C115 1.343(6) y
C104 C105 1.427(7) y
N104 C114 1.288(7) y
C105 C106 1.355(6) y
N105 C128 1.349(5) y
N105 C129 1.352(6) y
C106 C116 1.521(6) y
N106 C130 1.307(6) y
N106 C128 1.327(5) y
C107 C112 1.339(7) y
C107 C108 1.375(7) y
N107 C129 1.323(6) y
N107 C130 1.353(6) y
C108 C109 1.394(7) y
N108 C130 1.367(6) y
C109 C110 1.361(8) y
C109 C113 1.429(8) y
N109 C129 1.364(6) y
C110 C111 1.317(8) y
N110 C160 1.271(6) y
N110 C158 1.326(6) y
C111 C112 1.395(7) y
N111 C158 1.336(6) y
N111 C159 1.365(7) y
N112 C160 1.333(6) y
N112 C159 1.333(6) y
N113 C159 1.359(6) y
N114 C160 1.359(6) y
N115 C143 1.328(6) y
N115 C145 1.348(7) y
C116 C117 1.327(5) y
C116 C121 1.399(6) y
N116 C145 1.352(7) y
N116 C144 1.380(7) y
C117 C118 1.401(6) y
N117 C144 1.296(6) y
N117 C143 1.399(6) y
C118 C119 1.382(5) y
N118 C145 1.356(7) y
C119 C120 1.400(6) y
C119 C122 1.504(6) y
N119 C144 1.335(6) y
C120 C121 1.319(6) y
C122 C123 1.381(6) y
C122 C127 1.411(6) y
C123 C124 1.368(6) y
C124 C125 1.368(7) y
C125 C126 1.420(6) y
C126 C127 1.392(6) y
C126 C128 1.496(6) y
C131 C132 1.365(6) y
C131 C136 1.433(6) y
C132 C133 1.415(6) y
C133 C134 1.409(6) y
C133 C137 1.474(6) y
C134 C135 1.423(6) y
C135 C136 1.359(6) y
C136 C146 1.445(6) y
C137 C142 1.381(6) y
C137 C138 1.411(6) y
C138 C139 1.378(6) y
C139 C140 1.420(7) y
C140 C141 1.358(6) y
C141 C142 1.420(6) y
C141 C143 1.482(6) y
C146 C151 1.392(6) y
C146 C147 1.398(6) y
C147 C148 1.404(7) y
C148 C149 1.390(6) y
C149 C150 1.473(6) y
C149 C152 1.483(6) y
C150 C151 1.390(6) y
C152 C157 1.381(6) y
C152 C153 1.431(6) y
C153 C154 1.418(7) y
C154 C155 1.361(7) y
C154 C158 1.513(7) y
C155 C156 1.376(8) y
C156 C157 1.334(7) y
S200 O200 1.565(9) y
S200 C200 1.759(12) y
S200 C201 1.760(8) y
S210 O210 1.573(4) y
S210 C211 1.761(4) y
S210 C210 1.775(4) y
S220 O220 1.581(4) y
S220 C220 1.763(4) y
S220 C221 1.765(4) y
S230 O230 1.571(4) y
S230 C230 1.761(4) y
S230 C231 1.765(4) y
S240 O240 1.573(4) y
S240 C240 1.757(4) y
S240 C241 1.762(4) y
O300 C300 1.382(9) y
O310 C310 1.450(5) y
O320 C320 1.476(10) y

loop_
_geom_hbond_atom_site_label_D
_geom_hbond_atom_site_label_H
_geom_hbond_atom_site_label_A
_geom_hbond_distance_DH
_geom_hbond_distance_HA
_geom_hbond_distance_DA
_geom_hbond_angle_DHA
_geom_hbond_site_symmetry_A
N4 H4A N102 0.87 2.43 3.247(9) 157.5 1_565
N5 H5B O310 0.87 2.05 2.836(14) 150.0 .
N9 H9A N111 0.87 2.47 3.328(6) 169.7 1_655
N9 H9B N18 0.87 2.01 2.851(13) 161.4 2_765
N10 H10A O230 0.87 2.27 3.123(9) 165.0 .
N10 H10B N110 0.87 2.27 3.088(6) 155.8 .
N14 H14A N106 0.87 2.10 2.965(5) 174.4 .
N14 H14B O210 0.87 2.50 3.364(8) 173.8 2_766
N15 H15B N13 0.87 2.26 3.110(6) 166.1 2_766
N15 H15A O210 0.87 2.01 2.793(8) 148.5 .
N20 H20B O230 0.87 2.30 2.967(9) 133.2 2_765
N20 H20A N8 0.87 2.77 3.200(8) 111.8 2_765
N103 H10D O200 0.87 1.99 2.843(9) 165.4 .
N103 H10C N107 0.87 2.34 3.121(6) 149.1 1_545
N104 H10F N116 0.87 2.11 2.933(7) 157.9 1_455
N104 H10E O320 0.87 2.67 3.412(10) 144.4 2_666
N108 H10G N11 0.87 2.21 3.010(5) 152.2 .
N108 H10H O300 0.87 2.06 2.909(7) 165.0 .
N109 H10I N100 0.87 2.12 2.977(6) 169.9 1_565
N109 H10J N2 0.87 2.18 2.975(6) 152.5 1_655
N113 H11A N112 0.87 2.23 3.096(6) 177.0 2_665
N113 H11B O220 0.87 2.25 2.867(6) 128.0 2_665
N114 H11C N7 0.87 2.26 3.105(6) 165.2 .
N114 H11D O220 0.87 2.03 2.864(7) 161.8 .
N118 H11E O240 0.87 2.01 2.836(8) 159.1 .
N119 H11G O210 0.87 1.83 2.614(6) 149.3 1_655
O300 H300 O200 0.83 1.93 2.729(9) 160.8 1_565
